data_8100263
loop_
_publ_author_name
'Ehlinger, N.'
'Vocanson , F.'
'Lamartine, R.'

_publ_section_title
;
Crystal structure of 11,23-dinitro-26,28-dipropoxy-25,27-diacetatecalix
[4]arene, C~42~H~46~N~2~O~12~, with a particular cone conformation
;
_journal_issue 1
_journal_name_full 'Zeitschrift f\"ur Kristallographie - New Crystal Structures'
_journal_page_first 87
_journal_page_last 89
_journal_volume 218
_journal_year 2003
_chemical_formula_moiety 'C42 H46 N2 O12'
_chemical_formula_structural 'C42 H46 N2 O12'
_chemical_formula_sum 'C42 H46 N2 O12'
_chemical_formula_weight 770.81
_space_group_IT_number 14
_symmetry_cell_setting monoclinic
_symmetry_space_group_name_Hall '-P 2ybc'
_symmetry_space_group_name_H-M 'P 1 21/c 1'
_cell_angle_alpha 90
_cell_angle_beta 100.389(10)
_cell_angle_gamma 90
_cell_formula_units_Z 4
_cell_length_a 17.1210(10)
_cell_length_b 15.4160(10)
_cell_length_c 14.7740(10)
_cell_measurement_temperature 123(2)
_cell_volume 3835.5(4)
_diffrn_ambient_temperature 123(2)
_exptl_crystal_density_diffrn 1.335
_cod_depositor_comments
;
The following automatic conversions were performed:
'_symmetry_cell_setting' value 'Monoclinic' changed to 'monoclinic'
according to '/home/saulius/struct/CIF-dictionaries/cif_core.dic'
dictionary named 'cif_core.dic' version 2.4.1 from 2010-06-29.

Automatic conversion script
Id: cif_fix_enum 1527 2010-12-29 10:47:43Z saulius 
;
_cod_original_sg_symbol_H-M 'P 21/c'
_cod_database_code 8100263

loop_
_symmetry_equiv_pos_as_xyz
x,y,z
-x,1/2+y,1/2-z
-x,-y,-z
x,1/2-y,1/2+z

loop_
_atom_site_label
_atom_site_type_symbol
_atom_site_fract_x
_atom_site_fract_y
_atom_site_fract_z
_atom_site_U_iso_or_equiv
_atom_site_adp_type
_atom_site_occupancy
_atom_site_calc_flag
_atom_site_refinement_flags
_atom_site_disorder_group
_atom_site_disorder_assembly
C1 C 0.1797(4) 0.5278(4) 0.1093(5) 0.0440(19) Uani 1 d . . .
C2 C 0.2244(5) 0.4551(4) 0.0719(5) 0.056(2) Uani 1 d . . .
H2A H 0.2096 0.4529 0.004 0.067 Uiso 1 calc R . .
H2B H 0.2823 0.4655 0.0882 0.067 Uiso 1 calc R . .
C3 C 0.2041(4) 0.3716(5) 0.1121(5) 0.0461(19) Uani 1 d . . .
C4 C 0.1519(4) 0.3126(5) 0.0648(5) 0.052(2) Uani 1 d . . .
H4 H 0.1345 0.3204 0.0006 0.062 Uiso 1 calc R . .
C5 C 0.1241(4) 0.2431(5) 0.1069(6) 0.055(2) Uani 1 d . . .
H5 H 0.0896 0.2024 0.0717 0.066 Uiso 1 calc R . .
C6 C 0.1461(4) 0.2322(5) 0.1996(6) 0.050(2) Uani 1 d . . .
H6 H 0.1255 0.1849 0.2291 0.06 Uiso 1 calc R . .
C7 C 0.1982(4) 0.2894(4) 0.2504(5) 0.0408(18) Uani 1 d . . .
C8 C 0.2143(4) 0.2871(4) 0.3546(5) 0.0430(18) Uani 1 d . . .
H8A H 0.2719 0.2939 0.3777 0.052 Uiso 1 calc R . .
H8B H 0.1975 0.2304 0.376 0.052 Uiso 1 calc R . .
C9 C 0.1693(4) 0.3595(4) 0.3921(5) 0.0375(17) Uani 1 d . . .
C10 C 0.0893(4) 0.3694(4) 0.3584(4) 0.0369(17) Uani 1 d . . .
H10 H 0.0615 0.3265 0.319 0.044 Uiso 1 calc R . .
C11 C 0.0504(4) 0.4403(5) 0.3815(4) 0.0380(17) Uani 1 d . . .
C12 C 0.0882(4) 0.5063(4) 0.4352(4) 0.0357(17) Uani 1 d . . .
H12 H 0.0603 0.5575 0.4456 0.043 Uiso 1 calc R . .
C13 C 0.1669(4) 0.4967(4) 0.4733(4) 0.0343(16) Uani 1 d . . .
C14 C 0.2087(4) 0.5700(4) 0.5307(4) 0.0387(17) Uani 1 d . . .
H14A H 0.1901 0.5728 0.5903 0.046 Uiso 1 calc R . .
H14B H 0.2666 0.5592 0.5433 0.046 Uiso 1 calc R . .
C15 C 0.1919(4) 0.6540(4) 0.4808(4) 0.0361(17) Uani 1 d . . .
C16 C 0.1417(4) 0.7155(4) 0.5040(4) 0.0413(18) Uani 1 d . . .
H16 H 0.1197 0.7075 0.558 0.05 Uiso 1 calc R . .
C17 C 0.1219(4) 0.7893(4) 0.4515(5) 0.0432(18) Uani 1 d . . .
H17 H 0.0888 0.8325 0.4706 0.052 Uiso 1 calc R . .
C18 C 0.1507(4) 0.7987(4) 0.3723(5) 0.0436(18) Uani 1 d . . .
H18 H 0.1367 0.8489 0.3356 0.052 Uiso 1 calc R . .
C19 C 0.2003(4) 0.7372(4) 0.3432(4) 0.0386(17) Uani 1 d . . .
C20 C 0.2199(4) 0.7370(4) 0.2472(5) 0.0452(19) Uani 1 d . . .
H20A H 0.2029 0.7924 0.2159 0.054 Uiso 1 calc R . .
H20B H 0.2779 0.7309 0.2508 0.054 Uiso 1 calc R . .
C21 C 0.1775(4) 0.6625(4) 0.1935(5) 0.0409(18) Uani 1 d . . .
C22 C 0.0968(4) 0.6525(5) 0.1881(4) 0.0430(18) Uani 1 d . . .
H22 H 0.0672 0.6947 0.2143 0.052 Uiso 1 calc R . .
C23 C 0.0599(4) 0.5820(5) 0.1451(5) 0.0455(18) Uani 1 d . . .
C24 C 0.1002(4) 0.5186(4) 0.1079(4) 0.0446(18) Uani 1 d . . .
H24 H 0.073 0.4685 0.0813 0.053 Uiso 1 calc R . .
C25 C 0.2293(4) 0.3550(4) 0.2049(6) 0.0442(19) Uani 1 d D . .
C26 C 0.2063(4) 0.4225(4) 0.4536(4) 0.0359(17) Uani 1 d . . .
C27 C 0.2226(3) 0.6684(4) 0.4001(4) 0.0355(17) Uani 1 d D . .
C28 C 0.2173(4) 0.6000(5) 0.1513(5) 0.0430(18) Uani 1 d . . .
N1 N -0.0339(3) 0.4504(5) 0.3444(4) 0.0423(15) Uani 1 d . . .
O1 O -0.0632(3) 0.5232(3) 0.3426(3) 0.0557(14) Uani 1 d . . .
O2 O -0.0727(3) 0.3855(3) 0.3179(3) 0.0499(13) Uani 1 d . . .
N2 N -0.0262(4) 0.5722(5) 0.1386(4) 0.0521(16) Uani 1 d . . .
O3 O -0.0645(3) 0.6367(3) 0.1517(3) 0.0580(14) Uani 1 d . . .
O4 O -0.0561(3) 0.5012(4) 0.1199(4) 0.0667(16) Uani 1 d . . .
O25 O 0.2813(3) 0.4120(3) 0.2555(3) 0.0530(14) Uani 1 d D . .
C30 C 0.3624(6) 0.4052(7) 0.2375(7) 0.112(4) Uani 1 d D . .
H30A H 0.3629 0.375 0.1785 0.134 Uiso 1 calc R . .
H30B H 0.386 0.4636 0.2345 0.134 Uiso 1 calc R . .
C31 C 0.4062(5) 0.3563(6) 0.3133(7) 0.096(3) Uani 1 d D . .
H31A H 0.3829 0.2977 0.3147 0.115 Uiso 1 calc R . .
H31B H 0.4032 0.3857 0.3721 0.115 Uiso 1 calc R . .
C32 C 0.4979(4) 0.3489(7) 0.3003(7) 0.111(4) Uani 1 d D . .
H32A H 0.5009 0.3151 0.2449 0.166 Uiso 1 calc R . .
H32B H 0.5291 0.3201 0.3541 0.166 Uiso 1 calc R . .
H32C H 0.5193 0.4071 0.2941 0.166 Uiso 1 calc R . .
O27 O 0.2702(3) 0.6048(3) 0.3735(3) 0.0463(13) Uani 1 d DU . .
C50 C 0.3503(10) 0.6011(13) 0.4195(17) 0.073(6) Uani 0.518(15) d PDU . .
H50A H 0.3666 0.5399 0.4314 0.088 Uiso 0.518(15) calc PR . .
H50B H 0.3561 0.6316 0.4793 0.088 Uiso 0.518(15) calc PR . .
C54 C 0.3536(9) 0.6342(13) 0.3914(18) 0.060(6) Uani 0.482(15) d PDU . .
H54A H 0.3639 0.6688 0.3384 0.071 Uiso 0.482(15) calc PR . .
H54B H 0.3624 0.6722 0.4464 0.071 Uiso 0.482(15) calc PR . .
C51 C 0.4017(8) 0.6432(13) 0.3603(13) 0.090(6) Uani 0.518(15) d PDU . .
H51A H 0.3919 0.7065 0.3569 0.108 Uiso 0.518(15) calc PR . .
H51B H 0.3898 0.6192 0.2972 0.108 Uiso 0.518(15) calc PR . .
C52 C 0.4896(9) 0.625(2) 0.404(2) 0.086(7) Uani 0.518(15) d PDU . .
H52A H 0.4944 0.6199 0.4709 0.13 Uiso 0.518(15) calc PR . .
H52B H 0.523 0.6727 0.3895 0.13 Uiso 0.518(15) calc PR . .
H52C H 0.5068 0.5707 0.3791 0.13 Uiso 0.518(15) calc PR . .
C55 C 0.4954(9) 0.586(2) 0.428(3) 0.086(7) Uani 0.482(15) d PDU . .
H55A H 0.5024 0.6447 0.4533 0.13 Uiso 0.482(15) calc PR . .
H55B H 0.5179 0.5827 0.3716 0.13 Uiso 0.482(15) calc PR . .
H55C H 0.5227 0.5444 0.4731 0.13 Uiso 0.482(15) calc PR . .
C53 C 0.4076(8) 0.5642(12) 0.4061(18) 0.107(7) Uani 0.482(15) d PDU . .
H53A H 0.3983 0.5274 0.3503 0.128 Uiso 0.482(15) calc PR . .
H53B H 0.3947 0.5288 0.4573 0.128 Uiso 0.482(15) calc PR . .
O28 O 0.2982(3) 0.6087(3) 0.1548(3) 0.0503(13) Uani 1 d . . .
C60 C 0.3206(4) 0.6535(5) 0.0801(5) 0.056(2) Uani 1 d . . .
H60A H 0.3293 0.7155 0.0962 0.068 Uiso 1 calc R . .
H60B H 0.2773 0.6497 0.0259 0.068 Uiso 1 calc R . .
C61 C 0.3940(4) 0.6163(5) 0.0571(5) 0.055(2) Uani 1 d . . .
O62 O 0.4198(3) 0.5476(4) 0.0818(5) 0.093(2) Uani 1 d . . .
O63 O 0.4245(3) 0.6673(3) 0.0023(3) 0.0572(14) Uani 1 d . . .
C64 C 0.4935(5) 0.6360(5) -0.0335(6) 0.063(2) Uani 1 d . . .
H64A H 0.4968 0.6669 -0.0914 0.075 Uiso 1 calc R . .
H64B H 0.4868 0.5734 -0.0478 0.075 Uiso 1 calc R . .
C65 C 0.5678(4) 0.6493(6) 0.0330(6) 0.074(3) Uani 1 d . . .
H65A H 0.5765 0.7116 0.0439 0.112 Uiso 1 calc R . .
H65B H 0.6124 0.6248 0.0081 0.112 Uiso 1 calc R . .
H65C H 0.564 0.6204 0.0911 0.112 Uiso 1 calc R . .
O26 O 0.2855(2) 0.4142(3) 0.4913(3) 0.0417(12) Uani 1 d . . .
C40 C 0.3071(4) 0.3445(4) 0.5529(6) 0.057(2) Uani 1 d U . .
H40A H 0.3572 0.3189 0.5406 0.068 Uiso 1 calc R . .
H40B H 0.2655 0.2992 0.5403 0.068 Uiso 1 calc R . .
C41 C 0.3181(5) 0.3690(6) 0.6532(6) 0.063(2) Uani 1 d U . .
O42 O 0.3608(4) 0.3297(4) 0.7100(5) 0.108(3) Uani 1 d U . .
O43 O 0.2694(4) 0.4316(4) 0.6685(4) 0.092(2) Uani 1 d DU . .
C44 C 0.2656(7) 0.4582(7) 0.7651(6) 0.115(4) Uani 1 d DU . .
H44A H 0.2105 0.4747 0.7694 0.138 Uiso 1 calc R . .
H44B H 0.2814 0.409 0.8074 0.138 Uiso 1 calc R . .
C45 C 0.3168(6) 0.5292(6) 0.7910(6) 0.097(3) Uani 1 d DU . .
H45A H 0.3715 0.5122 0.7881 0.146 Uiso 1 calc R . .
H45B H 0.3136 0.5468 0.8539 0.146 Uiso 1 calc R . .
H45C H 0.301 0.5778 0.7489 0.146 Uiso 1 calc R . .

loop_
_atom_site_aniso_label
_atom_site_aniso_U_11
_atom_site_aniso_U_22
_atom_site_aniso_U_33
_atom_site_aniso_U_23
_atom_site_aniso_U_13
_atom_site_aniso_U_12
O1 0.042(3) 0.062(4) 0.061(4) -0.007(3) 0.004(2) 0.007(3)
O2 0.039(3) 0.058(3) 0.051(3) -0.010(3) 0.005(2) -0.018(3)
O3 0.048(3) 0.066(4) 0.061(4) -0.009(3) 0.012(3) 0.020(3)
O4 0.060(4) 0.061(4) 0.082(4) -0.018(3) 0.019(3) -0.010(3)
O25 0.051(3) 0.047(3) 0.067(4) -0.001(3) 0.026(3) -0.010(3)
O26 0.034(3) 0.032(3) 0.054(3) 0.007(2) -0.003(2) -0.001(2)
O27 0.033(3) 0.050(3) 0.056(3) 0.010(2) 0.008(2) 0.005(2)
O28 0.056(3) 0.048(3) 0.052(3) 0.016(2) 0.024(3) 0.014(2)
O42 0.082(4) 0.117(6) 0.108(5) 0.076(5) -0.033(4) -0.022(4)
O43 0.151(6) 0.070(4) 0.047(4) 0.012(3) -0.006(4) -0.011(4)
O62 0.082(4) 0.065(4) 0.153(6) 0.038(4) 0.074(4) 0.026(4)
O63 0.054(3) 0.056(3) 0.066(4) 0.018(3) 0.023(3) 0.009(3)
N1 0.035(4) 0.057(4) 0.035(4) 0.000(3) 0.006(3) -0.004(4)
N2 0.044(4) 0.067(5) 0.047(4) 0.001(4) 0.010(3) 0.011(4)
C1 0.057(5) 0.040(5) 0.039(5) 0.006(4) 0.020(4) 0.006(4)
C2 0.077(6) 0.043(5) 0.059(5) 0.004(4) 0.040(4) 0.003(4)
C3 0.056(5) 0.041(5) 0.045(5) 0.003(4) 0.020(4) 0.017(4)
C4 0.062(5) 0.046(5) 0.051(5) -0.004(4) 0.017(4) 0.015(4)
C5 0.060(5) 0.054(5) 0.054(6) -0.002(4) 0.020(4) -0.002(4)
C6 0.054(5) 0.045(5) 0.056(6) -0.005(4) 0.021(4) -0.007(4)
C7 0.040(4) 0.033(4) 0.052(5) -0.006(4) 0.016(4) 0.007(4)
C8 0.042(4) 0.033(4) 0.054(5) 0.000(4) 0.011(4) -0.004(3)
C9 0.035(4) 0.032(4) 0.047(5) 0.009(4) 0.012(3) 0.003(3)
C10 0.040(5) 0.038(4) 0.034(4) 0.000(3) 0.011(3) -0.003(4)
C11 0.032(4) 0.046(5) 0.035(4) 0.001(4) 0.003(3) -0.008(4)
C12 0.040(4) 0.042(4) 0.025(4) 0.003(3) 0.006(3) 0.008(3)
C13 0.032(4) 0.038(4) 0.033(4) 0.001(3) 0.004(3) -0.003(3)
C14 0.042(4) 0.041(4) 0.030(4) 0.004(3) -0.003(3) 0.000(3)
C15 0.043(4) 0.035(4) 0.028(4) 0.000(3) 0.001(3) -0.007(3)
C16 0.050(5) 0.045(5) 0.029(4) -0.008(4) 0.007(3) -0.008(4)
C17 0.052(5) 0.038(4) 0.040(5) -0.002(4) 0.009(4) 0.003(4)
C18 0.048(5) 0.038(4) 0.041(5) 0.007(4) 0.000(4) 0.005(4)
C19 0.041(4) 0.036(4) 0.036(4) 0.005(4) 0.000(3) 0.000(3)
C20 0.048(4) 0.044(5) 0.043(5) 0.012(4) 0.007(4) 0.002(4)
C21 0.046(5) 0.037(4) 0.042(5) 0.013(4) 0.014(4) 0.007(4)
C22 0.047(5) 0.044(5) 0.040(5) 0.005(4) 0.011(4) 0.015(4)
C23 0.058(5) 0.044(5) 0.038(5) 0.003(4) 0.017(4) 0.006(4)
C24 0.062(5) 0.041(4) 0.033(4) 0.001(3) 0.015(4) 0.004(4)
C25 0.039(4) 0.034(4) 0.065(6) -0.006(4) 0.024(4) -0.003(4)
C26 0.032(4) 0.037(4) 0.038(4) 0.009(4) 0.006(3) -0.008(4)
C27 0.025(4) 0.040(4) 0.040(4) 0.001(4) 0.002(3) 0.002(3)
C28 0.037(5) 0.052(5) 0.045(5) 0.017(4) 0.017(4) 0.005(4)
C30 0.147(11) 0.080(8) 0.102(9) -0.006(7) 0.006(8) -0.032(7)
C31 0.131(9) 0.076(7) 0.074(7) -0.001(6) 0.004(6) -0.006(6)
C32 0.045(6) 0.184(11) 0.104(8) 0.035(8) 0.014(5) -0.021(6)
C40 0.039(4) 0.040(5) 0.084(7) 0.014(4) -0.008(4) -0.004(4)
C41 0.054(5) 0.066(6) 0.062(6) 0.021(5) -0.011(5) -0.005(5)
C44 0.173(11) 0.114(9) 0.052(7) 0.007(6) 0.002(7) -0.025(8)
C45 0.125(9) 0.089(8) 0.075(7) -0.009(6) 0.010(6) -0.015(7)
C50 0.077(13) 0.047(13) 0.113(15) 0.033(11) 0.066(11) 0.005(10)
C51 0.066(13) 0.105(14) 0.099(14) 0.008(11) 0.010(10) -0.003(11)
C52 0.031(6) 0.12(2) 0.097(18) 0.024(14) -0.014(7) -0.008(8)
C60 0.058(5) 0.051(5) 0.068(6) 0.022(4) 0.033(4) 0.019(4)
C61 0.061(5) 0.038(5) 0.070(6) 0.017(4) 0.024(5) 0.003(4)
C64 0.072(6) 0.061(5) 0.064(6) 0.004(4) 0.036(5) 0.007(4)
C65 0.054(5) 0.090(7) 0.077(7) 0.006(5) 0.004(5) -0.005(5)
C53 0.057(12) 0.080(13) 0.174(17) 0.056(13) 0.000(12) 0.002(10)
C54 0.036(11) 0.058(14) 0.091(15) 0.037(11) 0.028(10) 0.004(10)
C55 0.031(6) 0.12(2) 0.097(18) 0.024(14) -0.014(7) -0.008(8)

loop_
_geom_bond_atom_site_label_1
_geom_bond_atom_site_label_2
_geom_bond_distance
_geom_bond_site_symmetry_2
_geom_bond_publ_flag
C1 C24 1.365(9) . ?
C1 C28 1.376(9) . ?
C1 C2 1.517(9) . ?
C2 C3 1.485(9) . ?
C3 C4 1.374(10) . ?
C3 C25 1.386(10) . ?
C4 C5 1.367(10) . ?
C5 C6 1.362(10) . ?
C6 C7 1.378(9) . ?
C7 C25 1.373(9) . ?
C7 C8 1.514(9) . ?
C8 C9 1.518(8) . ?
C9 C10 1.377(8) . ?
C9 C26 1.401(9) . ?
C10 C11 1.356(9) . ?
C11 C12 1.378(9) . ?
C11 N1 1.457(8) . ?
C12 C13 1.372(8) . ?
C13 C26 1.385(9) . ?
C13 C14 1.512(8) . ?
C14 C15 1.493(8) . ?
C15 C16 1.364(8) . ?
C15 C27 1.404(8) . ?
C16 C17 1.384(9) . ?
C17 C18 1.358(9) . ?
C18 C19 1.391(9) . ?
C19 C27 1.365(8) . ?
C19 C20 1.515(9) . ?
C20 C21 1.505(9) . ?
C21 C22 1.379(9) . ?
C21 C28 1.390(9) . ?
C22 C23 1.356(9) . ?
C23 C24 1.366(9) . ?
C23 N2 1.467(9) . ?
C25 O25 1.373(8) . ?
C26 O26 1.375(7) . ?
C27 O27 1.376(7) . ?
C28 O28 1.382(7) . ?
N1 O2 1.226(6) . ?
N1 O1 1.228(7) . ?
N2 O4 1.219(7) . ?
N2 O3 1.225(7) . ?
O25 C30 1.464(10) . ?
C30 C31 1.442(10) . ?
C31 C32 1.621(10) . ?
O27 C50 1.42(2) . ?
O27 C54 1.477(18) . ?
C50 C51 1.496(16) . ?
C54 C53 1.411(16) . ?
C51 C52 1.551(16) . ?
C55 C53 1.517(17) . ?
O28 C60 1.413(7) . ?
C60 C61 1.477(9) . ?
C61 O62 1.179(8) . ?
C61 O63 1.303(8) . ?
O63 C64 1.461(8) . ?
C64 C65 1.476(10) . ?
O26 C40 1.413(8) . ?
C40 C41 1.509(11) . ?
C41 O42 1.176(9) . ?
C41 O43 1.321(10) . ?
O43 C44 1.498(11) . ?
C44 C45 1.411(10) . ?
